data_4086875
loop_
_publ_author_name
'Drover, Marcus W.'
'Bowes, Eric G.'
'Love, Jennifer A.'
'Schafer, Laurel L.'

_publ_section_title
;
 Accessing \d-B--H Coordinated Complexes of Rh(I) and Ir(I) Using Mono-
 and Dihydroboranes: Cooperative Stabilization by a Phosphoramidate
 Coligand
;
_journal_name_full Organometallics
_journal_paper_doi 10.1021/acs.organomet.6b00784
_journal_year 2016
_chemical_formula_moiety 'C27 H28 Ir, C32 H12 B F25.48'
_chemical_formula_sum 'C59 H40 B F25.41 Ir'
_chemical_formula_weight 1434.80
_chemical_name_systematic '1,5-cyclooctadiene-n6-triphenylmethane iridium(I) tetrakis(3,5-trifluoromethylphenyl)borate'
_space_group_crystal_system triclinic
_space_group_IT_number 2
_space_group_name_Hall '-P 1'
_space_group_name_H-M_alt 'P -1'
_symmetry_space_group_name_Hall '-P 1'
_symmetry_space_group_name_H-M 'P -1'
_atom_sites_solution_hydrogens geom
_audit_creation_date 2015-10-20
_audit_creation_method
;
Olex2 1.2
(compiled 2015.09.30 svn.r3233 for OlexSys, GUI svn.r5103)
;
_cell_angle_alpha 73.679(6)
_cell_angle_beta 69.073(6)
_cell_angle_gamma 74.540(6)
_cell_formula_units_Z 2
_cell_length_a 12.6001(14)
_cell_length_b 13.9638(15)
_cell_length_c 17.4035(18)
_cell_measurement_reflns_used 9986
_cell_measurement_temperature 90
_cell_measurement_theta_max 61.034
_cell_measurement_theta_min 4.943
_cell_volume 2697.2(5)
_computing_molecular_graphics 'Olex2 (Dolomanov et al., 2009)'
_computing_publication_material 'Olex2 (Dolomanov et al., 2009)'
_computing_structure_refinement 'ShelXL (Sheldrick, 2015)'
_computing_structure_solution 'SIR2004 (Burla et al., 2007)'
_diffrn_ambient_temperature 90
_diffrn_measured_fraction_theta_full 1.000
_diffrn_measured_fraction_theta_max 0.993
_diffrn_measurement_device_type 'Bruker Apex Duo II'
_diffrn_radiation_type MoK\a
_diffrn_radiation_wavelength 0.71073
_diffrn_reflns_av_R_equivalents 0.0287
_diffrn_reflns_av_unetI/netI 0.0284
_diffrn_reflns_Laue_measured_fraction_full 1.000
_diffrn_reflns_Laue_measured_fraction_max 0.993
_diffrn_reflns_limit_h_max 18
_diffrn_reflns_limit_h_min -18
_diffrn_reflns_limit_k_max 19
_diffrn_reflns_limit_k_min -20
_diffrn_reflns_limit_l_max 24
_diffrn_reflns_limit_l_min -24
_diffrn_reflns_number 63474
_diffrn_reflns_point_group_measured_fraction_full 1.000
_diffrn_reflns_point_group_measured_fraction_max 0.993
_diffrn_reflns_theta_full 26.000
_diffrn_reflns_theta_max 30.694
_diffrn_reflns_theta_min 1.280
_exptl_absorpt_coefficient_mu 2.604
_exptl_absorpt_correction_T_max 0.7911
_exptl_absorpt_correction_T_min 0.6605
_exptl_absorpt_correction_type multi-scan
_exptl_absorpt_process_details
;
SADABS-2014/5 (Bruker,2014) was used for absorption correction.
wR2(int) was 0.0671 before and 0.0366 after correction.
The Ratio of minimum to maximum transmission is 0.8350.
The \l/2 correction factor is 0.00150.
;
_exptl_crystal_colour 'clear colourless'
_exptl_crystal_colour_lustre clear
_exptl_crystal_colour_primary colourless
_exptl_crystal_density_diffrn 1.767
_exptl_crystal_description prism
_exptl_crystal_F_000 1409
_exptl_crystal_size_max 0.31
_exptl_crystal_size_mid 0.13
_exptl_crystal_size_min 0.09
_refine_diff_density_max 2.372
_refine_diff_density_min -1.443
_refine_diff_density_rms 0.129
_refine_ls_extinction_method none
_refine_ls_goodness_of_fit_ref 1.062
_refine_ls_hydrogen_treatment constr
_refine_ls_matrix_type full
_refine_ls_number_parameters 831
_refine_ls_number_reflns 16610
_refine_ls_number_restraints 1125
_refine_ls_restrained_S_all 1.135
_refine_ls_R_factor_all 0.0362
_refine_ls_R_factor_gt 0.0315
_refine_ls_shift/su_max 0.001
_refine_ls_shift/su_mean 0.000
_refine_ls_structure_factor_coef Fsqd
_refine_ls_weighting_details 'w=1/[\s^2^(Fo^2^)+(0.0463P)^2^+4.3589P] where P=(Fo^2^+2Fc^2^)/3'
_refine_ls_weighting_scheme calc
_refine_ls_wR_factor_gt 0.0832
_refine_ls_wR_factor_ref 0.0857
_reflns_Friedel_coverage 0.000
_reflns_number_gt 15148
_reflns_number_total 16610
_reflns_threshold_expression 'I > 2\s(I)'
_cod_data_source_file om6b00784_si_002.cif
_cod_data_source_block Complex_[18][BArF4]
_cod_database_code 4086875
_shelx_space_group_comment
;
The symmetry employed for this shelxl refinement is uniquely defined
by the following loop, which should always be used as a source of
symmetry information in preference to the above space-group names.
They are only intended as comments.
;
_olex2_refinement_description
;
1. Fixed Uiso
 At 1.2 times of:
  All C(H) groups, All C(H,H) groups
2. Restrained distances
 C43-F00M \\sim C43-F00H \\sim C43-F00K \\sim C43-F7AA \\sim C43-F3AA \\sim
C43-F6AA \\sim C43-F4AA ~
 C43-F5AA \\sim C43-F00N
 with sigma of 0.02
 F00M-F00H \\sim F00H-F00K \\sim F00K-F00M \\sim F7AA-F3AA \\sim F3AA-F6AA
\\sim F6AA-F7AA \\sim F4AA-
 F5AA \\sim F5AA-F00N \\sim F00N-F4AA
 with sigma of 0.02
 C34-F11 \\sim C34-F12 \\sim C34-F10 \\sim C34-F11A \\sim C34-F12A \\sim
C34-F10A \\sim C34-F2AA \\sim C34-
 F0AA \\sim C34-F1AA
 with sigma of 0.02
 F11-F12 \\sim F12-F10 \\sim F10-F11 \\sim F11A-F12A \\sim F12A-F10A \\sim
F10A-F11A \\sim F2AA-F0AA ~
 F0AA-F1AA \\sim F1AA-F2AA
 with sigma of 0.02
 C35-F3 \\sim C35-F8AA \\sim C35-F1 \\sim C35-F1A \\sim C35-F4A \\sim C35-F2
 with sigma of 0.02
 F3-F8AA \\sim F8AA-F1 \\sim F1-F3 \\sim F1A-F4A \\sim F4A-F2 \\sim F2-F1A
 with sigma of 0.02
3. Uiso/Uaniso restraints and constraints
Uanis(F12) = Uanis(F12A)
Uanis(F10) = Uanis(F10A)
Uanis(F11) = Uanis(F11A)
Uanis(F12) = Uanis(F0AA)
Uanis(F10) = Uanis(F1AA)
Uanis(F11) = Uanis(F2AA)
Uanis(F00H) = Uanis(F3AA)
Uanis(F00H) = Uanis(F4AA)
Uanis(F00K) = Uanis(F5AA)
Uanis(F00K) = Uanis(F6AA)
Uanis(F00M) = Uanis(F00N)
Uanis(F00M) = Uanis(F7AA)
Uanis(F1) = Uanis(F1A)
Uanis(F4A) = Uanis(F8AA)
4. Rigid body (RIGU) restrains
 All non-hydrogen atoms
 with sigma for 1-2 distances of 0.004 and sigma for 1-3 distances of 0.004
5. Others
 Sof(F0AA)=1-FVAR(1)
 Sof(F12)=FVAR(1)
 Sof(F1AA)=1-FVAR(2)
 Sof(F10)=FVAR(2)
 Sof(F2AA)=1-FVAR(3)
 Sof(F11)=FVAR(3)
 Sof(F4AA)=1-FVAR(4)
 Sof(F00H)=FVAR(4)
 Sof(F6AA)=1-FVAR(5)
 Sof(F00K)=FVAR(5)
 Sof(F7AA)=1-FVAR(6)
 Sof(F00M)=FVAR(6)
 Sof(F1A)=1-FVAR(7)
 Sof(F1)=FVAR(7)
 Sof(F8AA)=1-FVAR(8)
 Sof(F4A)=FVAR(8)
6.a Ternary CH refined with riding coordinates:
 C21(H21), C25(H25), C7(H7), C24(H24), C20(H20)
6.b Secondary CH2 refined with riding coordinates:
 C27(H27A,H27B), C23(H23A,H23B), C22(H22A,H22B), C26(H26A,H26B)
6.c Aromatic/amide H refined with riding coordinates:
 C41(H41), C56(H56), C48(H48), C29(H29), C52(H52), C46(H46), C13(H13),
 C012(H012), C39(H39), C33(H33), C37(H37), C54(H54), C31(H31), C2(H2), C3(H3),
 C12(H12), C10(H10), C6(H6), C15(H15), C11(H11), C1(H1), C5(H5), C9(H9),
 C16(H16), C17(H17), C19(H19), C18(H18)
;
_shelx_shelxl_version_number 2014/7
_olex2_submission_special_instructions 'No special instructions were received'

loop_
_space_group_symop_operation_xyz
'x, y, z'
'-x, -y, -z'

loop_
_atom_site_label
_atom_site_type_symbol
_atom_site_fract_x
_atom_site_fract_y
_atom_site_fract_z
_atom_site_U_iso_or_equiv
_atom_site_adp_type
_atom_site_occupancy
_atom_site_site_symmetry_order
_atom_site_calc_flag
_atom_site_refinement_flags_posn
_atom_site_refinement_flags_adp
_atom_site_refinement_flags_occupancy
_atom_site_disorder_assembly
_atom_site_disorder_group
Ir1 Ir 1.09544(2) 0.03397(2) 0.21511(2) 0.01491(3) Uani 1 1 d . U . . .
F002 F 0.32338(16) 0.54921(13) 0.00452(11) 0.0249(4) Uani 1 1 d . U . . .
F003 F 0.36335(18) 0.38745(14) 0.04552(12) 0.0282(4) Uani 1 1 d . U . . .
F004 F 0.5010(2) 0.71240(14) 0.22107(13) 0.0349(5) Uani 1 1 d . U . . .
F005 F 0.21182(16) 0.47343(18) 0.11792(13) 0.0355(5) Uani 1 1 d . U . . .
F006 F 0.09440(18) 0.2738(2) 0.40872(12) 0.0410(5) Uani 1 1 d . U . . .
F007 F 0.4603(2) 0.76555(14) 0.10512(15) 0.0419(6) Uani 1 1 d . U . . .
F008 F 0.03444(17) 0.2671(2) 0.54132(13) 0.0402(5) Uani 1 1 d . U . . .
F009 F 0.1507(2) 0.14155(17) 0.49156(19) 0.0502(6) Uani 1 1 d . U . . .
F00A F 0.79509(19) 0.0636(2) 0.04929(13) 0.0467(6) Uani 1 1 d . U . . .
F00B F 0.6553(2) 0.17340(17) 0.02209(12) 0.0442(6) Uani 1 1 d . U . . .
F00C F 0.6298(2) 0.68431(17) 0.10598(16) 0.0437(5) Uani 1 1 d . U . . .
F00D F 0.4809(2) -0.06889(17) 0.44254(14) 0.0501(6) Uani 1 1 d . U . . .
F10 F 1.0113(5) 0.3515(5) 0.1537(3) 0.0312(9) Uani 0.606(11) 1 d D U P A 1
F00F F 0.6443(3) 0.0155(2) 0.06037(14) 0.0578(8) Uani 1 1 d . U . . .
F00H F 0.2279(4) 0.4334(6) 0.6450(3) 0.0521(14) Uani 0.721(12) 1 d D U P B 1
F00I F 0.6608(3) -0.0942(2) 0.4111(2) 0.0728(10) Uani 1 1 d . U . . .
F11 F 0.9797(9) 0.4658(9) 0.2253(6) 0.0361(10) Uani 0.353(10) 1 d D U P A 1
F00K F 0.3299(5) 0.5293(3) 0.5443(2) 0.0561(11) Uani 0.911(13) 1 d D U P B 1
F00L F 0.5794(3) -0.15823(16) 0.35289(16) 0.0704(10) Uani 1 1 d . U . . .
F00M F 0.4173(3) 0.3957(3) 0.6039(3) 0.0560(10) Uani 0.900(8) 1 d D U P B 1
C38 C 0.3214(2) 0.37563(19) 0.51619(16) 0.0163(4) Uani 1 1 d . U . . .
C41 C 0.3243(2) 0.27812(18) 0.39815(15) 0.0130(4) Uani 1 1 d . U . . .
H41 H 0.3233 0.2443 0.3581 0.016 Uiso 1 1 calc R . . . .
C47 C 0.4809(2) 0.58867(19) 0.16079(17) 0.0169(5) Uani 1 1 d . U . . .
C56 C 0.6019(2) 0.19176(18) 0.18633(15) 0.0132(4) Uani 1 1 d . U . . .
H56 H 0.6118 0.2507 0.1429 0.016 Uiso 1 1 calc R . . . .
C48 C 0.5163(2) 0.50561(18) 0.21810(16) 0.0146(4) Uani 1 1 d . U . . .
H48 H 0.5571 0.5143 0.2515 0.017 Uiso 1 1 calc R . . . .
C29 C 0.6756(2) 0.25630(19) 0.38661(16) 0.0155(4) Uani 1 1 d . U . . .
H29 H 0.6199 0.2195 0.4283 0.019 Uiso 1 1 calc R . . . .
C52 C 0.5474(2) 0.11229(18) 0.33112(15) 0.0138(4) Uani 1 1 d . U . . .
H52 H 0.5171 0.1159 0.3889 0.017 Uiso 1 1 calc R . . . .
C40 C 0.2279(2) 0.28748(19) 0.46888(15) 0.0135(4) Uani 1 1 d . U . . .
C51 C 0.5566(2) 0.20245(17) 0.27023(15) 0.0115(4) Uani 1 1 d . U . . .
C46 C 0.4183(2) 0.58085(19) 0.11245(17) 0.0165(5) Uani 1 1 d . U . . .
H46 H 0.3945 0.6379 0.0733 0.020 Uiso 1 1 calc R . . . .
C44 C 0.4934(2) 0.40905(18) 0.22796(15) 0.0124(4) Uani 1 1 d . U . . .
C55 C 0.6326(2) 0.09705(19) 0.16492(15) 0.0144(4) Uani 1 1 d . U . . .
C13 C 1.0605(3) -0.3603(2) 0.26856(17) 0.0198(5) Uani 1 1 d . U . . .
H13 H 0.9999 -0.3630 0.2492 0.024 Uiso 1 1 calc R . . . .
C53 C 0.5814(2) 0.01742(18) 0.30949(16) 0.0156(4) Uani 1 1 d . U . . .
C8 C 1.1166(2) -0.27811(18) 0.23520(16) 0.0143(4) Uani 1 1 d . U . . .
C012 C 0.4279(2) 0.40339(18) 0.17962(15) 0.0133(4) Uani 1 1 d . U . . .
H012 H 0.4076 0.3402 0.1857 0.016 Uiso 1 1 calc R . . . .
C45 C 0.3916(2) 0.48717(19) 0.12291(15) 0.0140(4) Uani 1 1 d . U . . .
C21 C 1.2743(2) -0.0019(2) 0.14705(17) 0.0182(5) Uani 1 1 d . U . . .
H21 H 1.2917 -0.0508 0.1099 0.022 Uiso 1 1 calc R . . . .
C28 C 0.6513(2) 0.31344(17) 0.31238(15) 0.0118(4) Uani 1 1 d . U . . .
C39 C 0.2253(2) 0.33554(19) 0.52906(15) 0.0156(4) Uani 1 1 d . U . . .
H39 H 0.1600 0.3410 0.5776 0.019 Uiso 1 1 calc R . . . .
C36 C 0.4227(2) 0.31713(17) 0.38436(15) 0.0117(4) Uani 1 1 d . U . . .
C30 C 0.7782(2) 0.2519(2) 0.40112(17) 0.0180(5) Uani 1 1 d . U . . .
C33 C 0.7392(2) 0.36362(18) 0.25290(16) 0.0144(4) Uani 1 1 d . U . . .
H33 H 0.7288 0.4006 0.2004 0.017 Uiso 1 1 calc R . . . .
C37 C 0.4176(2) 0.36740(19) 0.44513(16) 0.0149(4) Uani 1 1 d . U . . .
H37 H 0.4813 0.3967 0.4378 0.018 Uiso 1 1 calc R . . . .
C50 C 0.3228(2) 0.4746(2) 0.07324(17) 0.0184(5) Uani 1 1 d . U . . .
C57 C 0.6796(3) 0.0880(2) 0.07490(17) 0.0206(5) Uani 1 1 d . U . . .
C54 C 0.6234(2) 0.00830(19) 0.22617(16) 0.0160(4) Uani 1 1 d . U . . .
H54 H 0.6452 -0.0563 0.2114 0.019 Uiso 1 1 calc R . . . .
C32 C 0.8411(2) 0.36072(19) 0.26866(17) 0.0170(5) Uani 1 1 d . U . . .
C42 C 0.1270(2) 0.2435(2) 0.47814(18) 0.0201(5) Uani 1 1 d . U . . .
C31 C 0.8613(2) 0.3064(2) 0.34296(18) 0.0190(5) Uani 1 1 d . U . . .
H31 H 0.9298 0.3061 0.3542 0.023 Uiso 1 1 calc R . . . .
C14 C 1.0205(2) -0.21970(19) 0.12036(17) 0.0177(5) Uani 1 1 d . U . . .
C2 C 0.9476(2) 0.0920(2) 0.15565(19) 0.0198(5) Uani 1 1 d . U . . .
H2 H 0.9365 0.1503 0.1132 0.024 Uiso 1 1 calc R . . . .
C25 C 1.1403(3) 0.1220(2) 0.2775(2) 0.0241(6) Uani 1 1 d . U . . .
H25 H 1.0721 0.1585 0.3164 0.029 Uiso 1 1 calc R . . . .
C3 C 1.0154(2) -0.00115(19) 0.13322(17) 0.0161(4) Uani 1 1 d . U . . .
H3 H 1.0555 -0.0025 0.0757 0.019 Uiso 1 1 calc R . . . .
C7 C 1.0870(2) -0.19106(18) 0.16552(16) 0.0138(4) Uani 1 1 d . U . . .
H7 H 1.1622 -0.1773 0.1229 0.017 Uiso 1 1 calc R . . . .
C12 C 1.0928(3) -0.4394(2) 0.3306(2) 0.0282(6) Uani 1 1 d . U . . .
H12 H 1.0545 -0.4958 0.3531 0.034 Uiso 1 1 calc R . . . .
C49 C 0.5173(3) 0.6871(2) 0.1488(2) 0.0239(6) Uani 1 1 d . U . . .
C43 C 0.3219(3) 0.4311(3) 0.5783(2) 0.0297(6) Uani 1 1 d D U . . .
C58 C 0.5768(3) -0.0768(2) 0.37798(19) 0.0257(6) Uani 1 1 d . U . . .
C4 C 1.0245(2) -0.09273(18) 0.19515(16) 0.0142(4) Uani 1 1 d . U . . .
C10 C 1.2358(3) -0.3535(2) 0.3273(2) 0.0252(6) Uani 1 1 d . U . . .
H10 H 1.2950 -0.3504 0.3479 0.030 Uiso 1 1 calc R . . . .
C24 C 1.1711(3) 0.0171(2) 0.31138(18) 0.0232(5) Uani 1 1 d . U . . .
H24 H 1.1210 -0.0064 0.3696 0.028 Uiso 1 1 calc R . . . .
C6 C 0.9181(2) 0.0100(2) 0.30201(18) 0.0197(5) Uani 1 1 d . U . . .
H6 H 0.8924 0.0151 0.3593 0.024 Uiso 1 1 calc R . . . .
C15 C 1.0808(3) -0.2784(2) 0.05986(18) 0.0237(6) Uani 1 1 d . U . . .
H15 H 1.1629 -0.2943 0.0441 0.028 Uiso 1 1 calc R . . . .
C11 C 1.1801(3) -0.4356(2) 0.35922(19) 0.0271(6) Uani 1 1 d . U . . .
H11 H 1.2022 -0.4898 0.4011 0.032 Uiso 1 1 calc R . . . .
C34 C 0.9305(2) 0.4167(2) 0.2032(2) 0.0264(6) Uani 1 1 d D U . . .
C1 C 0.8977(2) 0.0973(2) 0.24017(19) 0.0205(5) Uani 1 1 d . U . . .
H1 H 0.8508 0.1585 0.2561 0.025 Uiso 1 1 calc R . . . .
C20 C 1.2280(2) 0.0994(2) 0.11312(17) 0.0193(5) Uani 1 1 d . U . . .
H20 H 1.2190 0.1086 0.0565 0.023 Uiso 1 1 calc R . . . .
C5 C 0.9765(2) -0.08579(19) 0.27980(16) 0.0166(5) Uani 1 1 d . U . . .
H5 H 0.9828 -0.1448 0.3226 0.020 Uiso 1 1 calc R . . . .
C27 C 1.2537(3) 0.1918(2) 0.1278(2) 0.0273(6) Uani 1 1 d . U . . .
H27A H 1.2055 0.2537 0.1045 0.033 Uiso 1 1 calc R . . . .
H27B H 1.3358 0.1965 0.0974 0.033 Uiso 1 1 calc R . . . .
C23 C 1.2945(3) -0.0414(2) 0.2917(2) 0.0260(6) Uani 1 1 d . U . . .
H23A H 1.2937 -0.1148 0.3142 0.031 Uiso 1 1 calc R . . . .
H23B H 1.3369 -0.0200 0.3203 0.031 Uiso 1 1 calc R . . . .
C9 C 1.2046(2) -0.2753(2) 0.26483(19) 0.0209(5) Uani 1 1 d . U . . .
H9 H 1.2438 -0.2194 0.2422 0.025 Uiso 1 1 calc R . . . .
C22 C 1.3579(2) -0.0243(2) 0.19738(19) 0.0227(5) Uani 1 1 d . U . . .
H22A H 1.3988 0.0333 0.1809 0.027 Uiso 1 1 calc R . . . .
H22B H 1.4164 -0.0856 0.1844 0.027 Uiso 1 1 calc R . . . .
C16 C 1.0235(4) -0.3140(3) 0.0225(2) 0.0330(7) Uani 1 1 d . U . . .
H16 H 1.0658 -0.3550 -0.0178 0.040 Uiso 1 1 calc R . . . .
C26 C 1.2303(3) 0.1876(2) 0.2210(2) 0.0268(6) Uani 1 1 d . U . . .
H26A H 1.2025 0.2574 0.2317 0.032 Uiso 1 1 calc R . . . .
H26B H 1.3033 0.1597 0.2353 0.032 Uiso 1 1 calc R . . . .
B1 B 0.5310(2) 0.31174(19) 0.29751(16) 0.0111(4) Uani 1 1 d . U . . .
C17 C 0.9049(4) -0.2898(2) 0.0437(2) 0.0361(8) Uani 1 1 d . U . . .
H17 H 0.8651 -0.3141 0.0180 0.043 Uiso 1 1 calc R . . . .
C35 C 0.7975(3) 0.1888(3) 0.4815(2) 0.0337(7) Uani 1 1 d D U . . .
C19 C 0.9017(3) -0.1953(2) 0.1407(3) 0.0323(7) Uani 1 1 d . U . . .
H19 H 0.8592 -0.1544 0.1811 0.039 Uiso 1 1 calc R . . . .
C18 C 0.8436(3) -0.2301(3) 0.1025(3) 0.0401(9) Uani 1 1 d . U . . .
H18 H 0.7617 -0.2129 0.1169 0.048 Uiso 1 1 calc R . . . .
F12 F 0.8908(4) 0.4834(5) 0.1372(4) 0.0436(9) Uani 0.455(5) 1 d D U P A 1
F12A F 0.913(4) 0.438(3) 0.1264(16) 0.0436(9) Uani 0.045(7) 1 d D U . A 2
F10A F 1.036(2) 0.357(3) 0.188(3) 0.0312(9) Uani 0.032(6) 1 d D U . A 2
F11A F 0.945(3) 0.5023(16) 0.2102(17) 0.0361(10) Uani 0.081(7) 1 d D U . A 2
F0AA F 0.8849(4) 0.5120(3) 0.1791(3) 0.0436(9) Uani 0.545(5) 1 d D U P A 3
F1AA F 0.9843(8) 0.3791(7) 0.1395(5) 0.0312(9) Uani 0.394(11) 1 d D U P A 3
F2AA F 1.0094(4) 0.4262(5) 0.2394(3) 0.0361(10) Uani 0.647(10) 1 d D U P A 3
F3AA F 0.2109(12) 0.475(2) 0.6114(16) 0.0521(14) Uani 0.113(8) 1 d D U . B 2
F4AA F 0.2612(13) 0.3887(11) 0.6570(6) 0.0521(14) Uani 0.279(12) 1 d D U P B 3
F5AA F 0.2571(19) 0.5241(10) 0.5632(13) 0.0561(11) Uani 0.127(7) 1 d D U . B 3
F6AA F 0.382(3) 0.504(2) 0.542(2) 0.0561(11) Uani 0.089(13) 1 d D U P B 2
F00N F 0.4210(14) 0.442(2) 0.5778(17) 0.0560(10) Uani 0.086(9) 1 d D U . B 3
F7AA F 0.360(3) 0.3704(16) 0.6392(15) 0.0560(10) Uani 0.100(8) 1 d D U P B 2
F1 F 0.7733(7) 0.0959(4) 0.5000(4) 0.0434(13) Uani 0.712(17) 1 d D U P C 1
F2 F 0.9145(3) 0.1386(4) 0.4650(3) 0.1105(16) Uani 1 1 d D U . D 2
F3 F 0.7034(5) 0.2235(4) 0.5494(2) 0.1170(17) Uani 1 1 d D U . E 1
F1A F 0.7387(11) 0.1180(9) 0.5186(9) 0.0434(13) Uani 0.288(17) 1 d D U P C 2
F4A F 0.8007(6) 0.2383(5) 0.5317(4) 0.0653(12) Uani 0.535(6) 1 d D U P C 2
F8AA F 0.8757(6) 0.2049(6) 0.5040(4) 0.0653(12) Uani 0.465(6) 1 d D U P C 1

loop_
_atom_site_aniso_label
_atom_site_aniso_U_11
_atom_site_aniso_U_22
_atom_site_aniso_U_33
_atom_site_aniso_U_23
_atom_site_aniso_U_13
_atom_site_aniso_U_12
Ir1 0.01934(5) 0.01056(5) 0.01668(5) -0.00284(3) -0.00782(4) -0.00254(3)
F002 0.0314(9) 0.0220(8) 0.0236(8) 0.0035(6) -0.0166(7) -0.0063(7)
F003 0.0407(10) 0.0204(8) 0.0324(9) -0.0052(7) -0.0199(8) -0.0084(7)
F004 0.0604(14) 0.0171(8) 0.0386(11) -0.0065(7) -0.0262(10) -0.0094(8)
F005 0.0163(8) 0.0600(14) 0.0310(10) -0.0038(9) -0.0066(7) -0.0154(8)
F006 0.0300(10) 0.0760(16) 0.0246(9) 0.0019(10) -0.0126(8) -0.0293(11)
F007 0.0722(16) 0.0121(8) 0.0571(13) 0.0074(8) -0.0472(13) -0.0106(9)
F008 0.0206(9) 0.0699(16) 0.0313(10) -0.0208(10) 0.0078(8) -0.0208(9)
F009 0.0348(11) 0.0271(10) 0.094(2) -0.0056(11) -0.0244(12) -0.0158(9)
F00A 0.0277(10) 0.0733(17) 0.0220(9) -0.0134(10) 0.0023(8) 0.0083(10)
F00B 0.0677(16) 0.0368(11) 0.0166(8) -0.0076(8) -0.0170(9) 0.0168(10)
F00C 0.0400(12) 0.0328(11) 0.0624(15) -0.0126(10) -0.0063(10) -0.0234(9)
F00D 0.0662(16) 0.0297(11) 0.0322(11) 0.0108(9) 0.0006(11) -0.0127(11)
F10 0.029(2) 0.035(2) 0.0220(17) -0.0079(17) 0.0035(13) -0.0078(15)
F00F 0.090(2) 0.0705(17) 0.0262(10) -0.0258(11) 0.0041(12) -0.0497(16)
F00H 0.049(2) 0.076(4) 0.0377(17) -0.042(2) 0.0130(16) -0.025(2)
F00I 0.0726(19) 0.0553(16) 0.093(2) 0.0439(15) -0.0653(18) -0.0231(14)
F11 0.034(2) 0.047(3) 0.0344(17) -0.0062(19) -0.0051(13) -0.027(2)
F00K 0.079(3) 0.0350(14) 0.0624(17) -0.0269(12) -0.0148(19) -0.0160(17)
F00L 0.158(3) 0.0131(9) 0.0389(13) 0.0012(9) -0.0291(16) -0.0221(14)
F00M 0.061(2) 0.070(2) 0.058(2) -0.0395(18) -0.0309(17) -0.0028(16)
C38 0.0177(11) 0.0145(11) 0.0158(10) -0.0068(8) -0.0022(9) -0.0016(9)
C41 0.0133(10) 0.0138(10) 0.0120(10) -0.0029(8) -0.0037(8) -0.0025(8)
C47 0.0196(12) 0.0091(10) 0.0226(12) -0.0025(9) -0.0076(10) -0.0028(8)
C56 0.0133(10) 0.0124(10) 0.0128(10) -0.0020(8) -0.0033(8) -0.0020(8)
C48 0.0153(11) 0.0110(10) 0.0177(11) -0.0031(8) -0.0059(9) -0.0015(8)
C29 0.0151(11) 0.0167(11) 0.0158(10) -0.0032(9) -0.0045(9) -0.0054(9)
C52 0.0172(11) 0.0115(10) 0.0120(10) -0.0011(8) -0.0055(8) -0.0013(8)
C40 0.0105(10) 0.0145(10) 0.0140(10) -0.0013(8) -0.0033(8) -0.0021(8)
C51 0.0112(10) 0.0101(9) 0.0126(10) -0.0020(8) -0.0037(8) -0.0015(8)
C46 0.0180(11) 0.0113(10) 0.0189(11) -0.0002(8) -0.0069(9) -0.0019(8)
C44 0.0114(10) 0.0110(10) 0.0115(9) -0.0021(8) -0.0009(8) -0.0005(8)
C55 0.0138(10) 0.0144(10) 0.0146(10) -0.0060(8) -0.0033(8) -0.0001(8)
C13 0.0280(13) 0.0136(11) 0.0208(12) -0.0016(9) -0.0107(10) -0.0065(10)
C53 0.0202(11) 0.0090(10) 0.0177(11) 0.0001(8) -0.0087(9) -0.0020(8)
C8 0.0151(10) 0.0113(10) 0.0160(10) -0.0057(8) -0.0044(9) 0.0010(8)
C012 0.0115(10) 0.0103(10) 0.0152(10) -0.0013(8) -0.0016(8) -0.0025(8)
C45 0.0120(10) 0.0134(10) 0.0153(10) -0.0012(8) -0.0037(8) -0.0028(8)
C21 0.0201(12) 0.0158(11) 0.0203(12) -0.0038(9) -0.0070(10) -0.0049(9)
C28 0.0114(10) 0.0082(9) 0.0146(10) -0.0045(8) -0.0014(8) -0.0011(7)
C39 0.0144(10) 0.0157(11) 0.0127(10) -0.0038(8) -0.0007(8) -0.0001(8)
C36 0.0108(9) 0.0092(9) 0.0133(10) -0.0025(8) -0.0028(8) 0.0001(7)
C30 0.0195(12) 0.0184(11) 0.0199(11) -0.0039(9) -0.0098(9) -0.0046(9)
C33 0.0132(10) 0.0091(10) 0.0175(11) -0.0031(8) -0.0010(9) -0.0014(8)
C37 0.0141(10) 0.0134(10) 0.0177(11) -0.0068(9) -0.0030(9) -0.0023(8)
C50 0.0179(11) 0.0191(12) 0.0184(11) 0.0016(9) -0.0076(9) -0.0068(9)
C57 0.0239(13) 0.0211(12) 0.0154(11) -0.0063(9) -0.0038(10) -0.0023(10)
C54 0.0167(11) 0.0123(10) 0.0196(11) -0.0056(8) -0.0069(9) 0.0008(8)
C32 0.0112(10) 0.0117(10) 0.0258(12) -0.0078(9) 0.0006(9) -0.0028(8)
C42 0.0139(11) 0.0261(13) 0.0200(12) -0.0037(10) -0.0033(9) -0.0070(9)
C31 0.0140(11) 0.0172(11) 0.0296(13) -0.0099(10) -0.0074(10) -0.0026(9)
C14 0.0269(13) 0.0100(10) 0.0210(12) -0.0012(9) -0.0139(10) -0.0041(9)
C2 0.0226(12) 0.0119(11) 0.0294(13) -0.0024(9) -0.0161(11) -0.0011(9)
C25 0.0271(14) 0.0234(13) 0.0293(14) -0.0127(11) -0.0126(11) -0.0038(11)
C3 0.0205(12) 0.0124(10) 0.0189(11) -0.0018(8) -0.0099(9) -0.0048(9)
C7 0.0157(10) 0.0103(10) 0.0162(10) -0.0040(8) -0.0045(9) -0.0030(8)
C12 0.0438(18) 0.0162(12) 0.0264(14) 0.0022(10) -0.0153(13) -0.0093(12)
C49 0.0329(15) 0.0115(11) 0.0322(14) -0.0007(10) -0.0179(12) -0.0051(10)
C43 0.0336(15) 0.0339(15) 0.0262(13) -0.0214(12) -0.0009(11) -0.0091(12)
C58 0.0401(16) 0.0121(11) 0.0251(13) 0.0010(10) -0.0146(12) -0.0037(11)
C4 0.0153(10) 0.0112(10) 0.0178(11) -0.0031(8) -0.0059(9) -0.0038(8)
C10 0.0239(13) 0.0234(13) 0.0300(14) -0.0070(11) -0.0149(12) 0.0038(11)
C24 0.0278(14) 0.0284(14) 0.0188(12) -0.0065(10) -0.0110(11) -0.0066(11)
C6 0.0189(12) 0.0162(11) 0.0224(12) -0.0086(9) -0.0019(10) -0.0019(9)
C15 0.0365(15) 0.0202(13) 0.0181(12) -0.0051(10) -0.0096(11) -0.0079(11)
C11 0.0386(16) 0.0162(12) 0.0243(13) -0.0023(10) -0.0148(12) 0.0036(11)
C34 0.0166(12) 0.0209(12) 0.0368(15) -0.0044(11) -0.0007(11) -0.0077(10)
C1 0.0180(12) 0.0129(11) 0.0328(14) -0.0093(10) -0.0101(10) 0.0013(9)
C20 0.0211(12) 0.0183(12) 0.0199(12) -0.0014(9) -0.0068(10) -0.0079(9)
C5 0.0173(11) 0.0121(10) 0.0182(11) -0.0023(8) -0.0022(9) -0.0043(9)
C27 0.0294(15) 0.0176(13) 0.0371(16) -0.0010(11) -0.0122(13) -0.0098(11)
C23 0.0279(14) 0.0269(14) 0.0290(14) -0.0034(11) -0.0178(12) -0.0042(11)
C9 0.0175(12) 0.0194(12) 0.0277(13) -0.0050(10) -0.0103(10) -0.0017(9)
C22 0.0194(12) 0.0208(13) 0.0308(14) -0.0062(11) -0.0117(11) -0.0018(10)
C16 0.060(2) 0.0257(15) 0.0215(13) -0.0009(11) -0.0182(14) -0.0170(14)
C26 0.0279(14) 0.0199(13) 0.0404(16) -0.0117(12) -0.0141(13) -0.0064(11)
B1 0.0110(10) 0.0085(10) 0.0125(10) -0.0020(8) -0.0026(9) -0.0011(8)
C17 0.064(2) 0.0178(13) 0.0440(18) 0.0073(12) -0.0423(17) -0.0153(14)
C35 0.0443(18) 0.0378(17) 0.0293(15) 0.0012(12) -0.0243(14) -0.0149(14)
C19 0.0262(14) 0.0228(14) 0.060(2) -0.0197(14) -0.0227(15) 0.0010(11)
C18 0.0387(18) 0.0253(16) 0.074(3) -0.0133(16) -0.0390(19) -0.0015(13)
F12 0.0289(13) 0.0273(17) 0.056(2) 0.0157(14) -0.0042(17) -0.0128(13)
F12A 0.0289(13) 0.0273(17) 0.056(2) 0.0157(14) -0.0042(17) -0.0128(13)
F10A 0.029(2) 0.035(2) 0.0220(17) -0.0079(17) 0.0035(13) -0.0078(15)
F11A 0.034(2) 0.047(3) 0.0344(17) -0.0062(19) -0.0051(13) -0.027(2)
F0AA 0.0289(13) 0.0273(17) 0.056(2) 0.0157(14) -0.0042(17) -0.0128(13)
F1AA 0.029(2) 0.035(2) 0.0220(17) -0.0079(17) 0.0035(13) -0.0078(15)
F2AA 0.034(2) 0.047(3) 0.0344(17) -0.0062(19) -0.0051(13) -0.027(2)
F3AA 0.049(2) 0.076(4) 0.0377(17) -0.042(2) 0.0130(16) -0.025(2)
F4AA 0.049(2) 0.076(4) 0.0377(17) -0.042(2) 0.0130(16) -0.025(2)
F5AA 0.079(3) 0.0350(14) 0.0624(17) -0.0269(12) -0.0148(19) -0.0160(17)
F6AA 0.079(3) 0.0350(14) 0.0624(17) -0.0269(12) -0.0148(19) -0.0160(17)
F00N 0.061(2) 0.070(2) 0.058(2) -0.0395(18) -0.0309(17) -0.0028(16)
F7AA 0.061(2) 0.070(2) 0.058(2) -0.0395(18) -0.0309(17) -0.0028(16)
F1 0.075(3) 0.028(2) 0.034(2) 0.0043(15) -0.030(2) -0.013(2)
F2 0.071(2) 0.134(4) 0.090(3) 0.028(3) -0.035(2) 0.000(2)
F3 0.163(4) 0.105(3) 0.059(2) -0.015(2) -0.029(3) 0.006(3)
F1A 0.075(3) 0.028(2) 0.034(2) 0.0043(15) -0.030(2) -0.013(2)
F4A 0.071(3) 0.083(3) 0.056(3) -0.026(2) -0.036(3) -0.002(3)
F8AA 0.071(3) 0.083(3) 0.056(3) -0.026(2) -0.036(3) -0.002(3)

loop_
_atom_type_symbol
_atom_type_description
_atom_type_scat_dispersion_real
_atom_type_scat_dispersion_imag
_atom_type_scat_source
C C 0.0033 0.0016 'International Tables Vol C Tables 4.2.6.8 and 6.1.1.4'
H H 0.0000 0.0000 'International Tables Vol C Tables 4.2.6.8 and 6.1.1.4'
B B 0.0013 0.0007 'International Tables Vol C Tables 4.2.6.8 and 6.1.1.4'
F F 0.0171 0.0103 'International Tables Vol C Tables 4.2.6.8 and 6.1.1.4'
Ir Ir -1.4442 7.9887 'International Tables Vol C Tables 4.2.6.8 and 6.1.1.4'

loop_
_geom_angle_atom_site_label_1
_geom_angle_atom_site_label_2
_geom_angle_atom_site_label_3
_geom_angle
C21 Ir1 C2 124.90(11)
C21 Ir1 C25 88.66(11)
C21 Ir1 C3 100.36(10)
C21 Ir1 C4 100.67(9)
C21 Ir1 C24 79.89(11)
C21 Ir1 C6 159.11(10)
C21 Ir1 C1 159.33(11)
C21 Ir1 C20 38.96(10)
C21 Ir1 C5 123.57(10)
C2 Ir1 C4 65.02(9)
C2 Ir1 C1 34.96(10)
C2 Ir1 C5 75.64(10)
C25 Ir1 C2 123.41(11)
C25 Ir1 C3 158.86(11)
C25 Ir1 C4 159.99(11)
C25 Ir1 C24 38.82(12)
C25 Ir1 C6 101.43(11)
C25 Ir1 C1 101.41(11)
C25 Ir1 C5 125.76(11)
C3 Ir1 C2 36.60(9)
C3 Ir1 C4 36.41(9)
C3 Ir1 C6 76.62(10)
C3 Ir1 C1 64.47(10)
C3 Ir1 C5 64.29(9)
C24 Ir1 C2 153.25(11)
C24 Ir1 C3 161.49(11)
C24 Ir1 C4 125.12(10)
C24 Ir1 C6 96.47(11)
C24 Ir1 C1 119.11(11)
C24 Ir1 C5 99.93(11)
C6 Ir1 C2 64.07(11)
C6 Ir1 C4 64.46(9)
C6 Ir1 C1 35.87(10)
C6 Ir1 C5 36.36(9)
C1 Ir1 C4 75.77(9)
C20 Ir1 C2 98.57(11)
C20 Ir1 C25 80.18(11)
C20 Ir1 C3 94.80(10)
C20 Ir1 C4 118.04(10)
C20 Ir1 C24 96.63(11)
C20 Ir1 C6 160.47(11)
C20 Ir1 C1 124.59(10)
C20 Ir1 C5 152.49(10)
C5 Ir1 C4 34.97(9)
C5 Ir1 C1 64.37(9)
C39 C38 C37 121.2(2)
C39 C38 C43 120.0(2)
C37 C38 C43 118.8(2)
C40 C41 H41 119.0
C40 C41 C36 121.9(2)
C36 C41 H41 119.0
C48 C47 C49 118.5(2)
C46 C47 C48 121.5(2)
C46 C47 C49 119.9(2)
C51 C56 H56 119.1
C55 C56 H56 119.1
C55 C56 C51 121.8(2)
C47 C48 H48 119.2
C47 C48 C44 121.7(2)
C44 C48 H48 119.2
C28 C29 H29 118.9
C30 C29 H29 118.9
C30 C29 C28 122.2(2)
C51 C52 H52 119.0
C53 C52 H52 119.0
C53 C52 C51 121.9(2)
C41 C40 C42 118.1(2)
C39 C40 C41 121.3(2)
C39 C40 C42 120.6(2)
C56 C51 B1 122.7(2)
C52 C51 C56 116.1(2)
C52 C51 B1 120.7(2)
C47 C46 H46 121.1
C47 C46 C45 117.8(2)
C45 C46 H46 121.1
C48 C44 B1 122.0(2)
C012 C44 C48 115.7(2)
C012 C44 B1 122.1(2)
C56 C55 C57 120.6(2)
C54 C55 C56 121.3(2)
C54 C55 C57 118.1(2)
C8 C13 H13 119.9
C8 C13 C12 120.1(3)
C12 C13 H13 119.9
C52 C53 C58 119.3(2)
C54 C53 C52 121.2(2)
C54 C53 C58 119.5(2)
C13 C8 C7 122.3(2)
C13 C8 C9 119.0(2)
C9 C8 C7 118.7(2)
C44 C012 H012 118.9
C45 C012 C44 122.3(2)
C45 C012 H012 118.9
C46 C45 C012 120.9(2)
C46 C45 C50 120.1(2)
C012 C45 C50 119.0(2)
Ir1 C21 H21 114.0
C20 C21 Ir1 70.54(16)
C20 C21 H21 114.0
C20 C21 C22 121.6(2)
C22 C21 Ir1 115.70(19)
C22 C21 H21 114.0
C29 C28 C33 115.5(2)
C29 C28 B1 119.7(2)
C33 C28 B1 124.6(2)
C38 C39 H39 121.2
C40 C39 C38 117.7(2)
C40 C39 H39 121.2
C41 C36 B1 120.7(2)
C37 C36 C41 116.0(2)
C37 C36 B1 123.1(2)
C29 C30 C31 121.0(2)
C29 C30 C35 118.7(3)
C31 C30 C35 120.2(2)
C28 C33 H33 119.0
C32 C33 C28 122.0(2)
C32 C33 H33 119.0
C38 C37 C36 121.8(2)
C38 C37 H37 119.1
C36 C37 H37 119.1
F002 C50 C45 112.8(2)
F003 C50 F002 106.0(2)
F003 C50 C45 112.2(2)
F005 C50 F002 106.5(2)
F005 C50 F003 106.1(2)
F005 C50 C45 112.6(2)
F00A C57 C55 112.3(2)
F00B C57 F00A 104.4(3)
F00B C57 F00F 108.2(3)
F00B C57 C55 113.6(2)
F00F C57 F00A 104.8(3)
F00F C57 C55 112.8(2)
C55 C54 H54 121.2
C53 C54 C55 117.6(2)
C53 C54 H54 121.2
C33 C32 C34 119.3(3)
C31 C32 C33 121.2(2)
C31 C32 C34 119.4(2)
F006 C42 F009 105.2(3)
F006 C42 C40 111.9(2)
F008 C42 F006 107.0(2)
F008 C42 F009 106.0(3)
F008 C42 C40 113.6(2)
F009 C42 C40 112.6(2)
C30 C31 H31 121.0
C32 C31 C30 117.9(2)
C32 C31 H31 121.0
C15 C14 C7 118.9(3)
C19 C14 C7 122.5(3)
C19 C14 C15 118.5(3)
Ir1 C2 H2 129.5
C3 C2 Ir1 68.95(14)
C3 C2 H2 120.2
C1 C2 Ir1 73.76(16)
C1 C2 H2 120.2
C1 C2 C3 119.7(2)
Ir1 C25 H25 113.9
C24 C25 Ir1 70.60(16)
C24 C25 H25 113.9
C24 C25 C26 122.5(3)
C26 C25 Ir1 115.1(2)
C26 C25 H25 113.9
Ir1 C3 H3 121.7
C2 C3 Ir1 74.45(15)
C2 C3 H3 119.2
C2 C3 C4 121.7(2)
C4 C3 Ir1 75.85(14)
C4 C3 H3 119.2
C8 C7 H7 106.6
C14 C7 C8 112.3(2)
C14 C7 H7 106.6
C4 C7 C8 113.5(2)
C4 C7 C14 110.7(2)
C4 C7 H7 106.6
C13 C12 H12 119.9
C11 C12 C13 120.2(3)
C11 C12 H12 119.9
F004 C49 F007 106.4(2)
F004 C49 F00C 106.3(2)
F004 C49 C47 113.0(2)
F007 C49 F00C 105.8(3)
F007 C49 C47 112.8(2)
F00C C49 C47 112.0(2)
F00H C43 F00K 104.9(4)
F00H C43 F00M 109.6(4)
F00H C43 C38 114.7(3)
F00K C43 F00M 102.0(3)
F00K C43 C38 112.4(3)
F00M C43 C38 112.2(3)
F3AA C43 C38 106.4(10)
F4AA C43 C38 109.6(6)
F5AA C43 C38 106.4(9)
F5AA C43 F4AA 103.4(9)
F6AA C43 C38 111.7(15)
F6AA C43 F3AA 107.3(12)
F6AA C43 F7AA 110.0(13)
F00N C43 C38 117.5(14)
F00N C43 F4AA 110.3(11)
F00N C43 F5AA 108.6(12)
F7AA C43 C38 112.5(11)
F7AA C43 F3AA 108.7(11)
F00D C58 C53 112.7(2)
F00I C58 F00D 104.3(3)
F00I C58 F00L 109.4(3)
F00I C58 C53 111.4(3)
F00L C58 F00D 105.3(3)
F00L C58 C53 113.3(3)
C3 C4 Ir1 67.74(13)
C3 C4 C7 118.4(2)
C7 C4 Ir1 130.84(17)
C5 C4 Ir1 71.87(14)
C5 C4 C3 117.7(2)
C5 C4 C7 123.9(2)
C11 C10 H10 120.2
C11 C10 C9 119.6(3)
C9 C10 H10 120.2
Ir1 C24 H24 114.1
C25 C24 Ir1 70.58(16)
C25 C24 H24 114.1
C25 C24 C23 123.6(3)
C23 C24 Ir1 112.63(19)
C23 C24 H24 114.1
Ir1 C6 H6 122.7
C1 C6 Ir1 75.01(16)
C1 C6 H6 119.4
C1 C6 C5 121.2(2)
C5 C6 Ir1 74.22(15)
C5 C6 H6 119.4
C14 C15 H15 119.4
C16 C15 C14 121.1(3)
C16 C15 H15 119.4
C12 C11 C10 120.3(3)
C12 C11 H11 119.9
C10 C11 H11 119.9
F10 C34 C32 109.6(3)
F10 C34 F12 95.5(4)
F11 C34 F10 110.4(6)
F11 C34 C32 119.0(5)
F11 C34 F12 106.4(6)
F12 C34 C32 113.4(3)
F12A C34 C32 110.7(17)
F10A C34 C32 111(2)
F10A C34 F12A 101.2(13)
F11A C34 C32 121.5(12)
F11A C34 F12A 103.9(13)
F11A C34 F10A 106.3(14)
F0AA C34 C32 110.8(3)
F0AA C34 F2AA 102.0(4)
F1AA C34 C32 115.4(5)
F1AA C34 F0AA 108.8(5)
F1AA C34 F2AA 109.5(5)
F2AA C34 C32 109.5(3)
Ir1 C1 H1 131.8
C2 C1 Ir1 71.28(16)
C2 C1 C6 118.9(2)
C2 C1 H1 120.6
C6 C1 Ir1 69.12(15)
C6 C1 H1 120.6
Ir1 C20 H20 114.2
C21 C20 Ir1 70.51(16)
C21 C20 H20 114.2
C21 C20 C27 122.9(2)
C27 C20 Ir1 113.4(2)
C27 C20 H20 114.2
Ir1 C5 H5 129.9
C4 C5 Ir1 73.16(15)
C4 C5 C6 120.1(2)
C4 C5 H5 119.9
C6 C5 Ir1 69.43(15)
C6 C5 H5 119.9
C20 C27 H27A 109.1
C20 C27 H27B 109.1
C20 C27 C26 112.3(2)
H27A C27 H27B 107.9
C26 C27 H27A 109.1
C26 C27 H27B 109.1
C24 C23 H23A 109.1
C24 C23 H23B 109.1
C24 C23 C22 112.3(2)
H23A C23 H23B 107.9
C22 C23 H23A 109.1
C22 C23 H23B 109.1
C8 C9 H9 119.6
C10 C9 C8 120.7(3)
C10 C9 H9 119.6
C21 C22 C23 111.1(2)
C21 C22 H22A 109.4
C21 C22 H22B 109.4
C23 C22 H22A 109.4
C23 C22 H22B 109.4
H22A C22 H22B 108.0
C15 C16 H16 120.1
C17 C16 C15 119.9(3)
C17 C16 H16 120.1
C25 C26 H26A 109.2
C25 C26 H26B 109.2
C27 C26 C25 112.1(2)
C27 C26 H26A 109.2
C27 C26 H26B 109.2
H26A C26 H26B 107.9
C44 B1 C51 113.35(19)
C44 B1 C36 105.12(18)
C28 B1 C51 103.47(18)
C28 B1 C44 113.38(19)
C28 B1 C36 110.67(19)
C36 B1 C51 111.01(19)
C16 C17 H17 120.0
C16 C17 C18 119.9(3)
C18 C17 H17 120.0
F1 C35 C30 113.4(3)
F1 C35 F3 95.1(5)
F2 C35 C30 109.0(3)
F3 C35 C30 107.8(3)
F1A C35 C30 116.2(7)
F1A C35 F2 104.9(7)
F4A C35 C30 115.2(4)
F4A C35 F2 95.9(4)
F4A C35 F1A 113.0(7)
F8AA C35 C30 117.9(4)
F8AA C35 F1 121.1(5)
F8AA C35 F3 95.1(4)
C14 C19 H19 119.7
C14 C19 C18 120.6(3)
C18 C19 H19 119.7
C17 C18 C19 120.0(3)
C17 C18 H18 120.0
C19 C18 H18 120.0

loop_
_geom_bond_atom_site_label_1
_geom_bond_atom_site_label_2
_geom_bond_distance
Ir1 C21 2.135(3)
Ir1 C2 2.302(3)
Ir1 C25 2.138(3)
Ir1 C3 2.230(2)
Ir1 C4 2.337(2)
Ir1 C24 2.138(3)
Ir1 C6 2.257(3)
Ir1 C1 2.334(3)
Ir1 C20 2.135(3)
Ir1 C5 2.320(3)
F002 C50 1.346(3)
F003 C50 1.341(3)
F004 C49 1.333(4)
F005 C50 1.338(3)
F006 C42 1.335(3)
F007 C49 1.339(3)
F008 C42 1.327(3)
F009 C42 1.344(4)
F00A C57 1.338(4)
F00B C57 1.323(3)
F00C C49 1.341(4)
F00D C58 1.328(4)
F10 C34 1.389(5)
F00F C57 1.324(4)
F00H C43 1.331(5)
F00I C58 1.317(4)
F11 C34 1.244(7)
F00K C43 1.347(4)
F00L C58 1.317(4)
F00M C43 1.353(5)
C38 C39 1.388(4)
C38 C37 1.395(3)
C38 C43 1.499(4)
C41 H41 0.9500
C41 C40 1.395(3)
C41 C36 1.402(3)
C47 C48 1.390(3)
C47 C46 1.383(4)
C47 C49 1.500(4)
C56 H56 0.9500
C56 C51 1.401(3)
C56 C55 1.392(3)
C48 H48 0.9500
C48 C44 1.405(3)
C29 H29 0.9500
C29 C28 1.405(3)
C29 C30 1.386(3)
C52 H52 0.9500
C52 C51 1.401(3)
C52 C53 1.394(3)
C40 C39 1.381(3)
C40 C42 1.495(4)
C51 B1 1.641(3)
C46 H46 0.9500
C46 C45 1.384(3)
C44 C012 1.401(3)
C44 B1 1.636(3)
C55 C57 1.493(4)
C55 C54 1.390(4)
C13 H13 0.9500
C13 C8 1.385(4)
C13 C12 1.398(4)
C53 C54 1.385(4)
C53 C58 1.505(4)
C8 C7 1.530(3)
C8 C9 1.393(4)
C012 H012 0.9500
C012 C45 1.393(3)
C45 C50 1.493(4)
C21 H21 1.0000
C21 C20 1.424(4)
C21 C22 1.518(4)
C28 C33 1.406(3)
C28 B1 1.633(4)
C39 H39 0.9500
C36 C37 1.400(3)
C36 B1 1.639(3)
C30 C31 1.390(4)
C30 C35 1.493(4)
C33 H33 0.9500
C33 C32 1.394(4)
C37 H37 0.9500
C54 H54 0.9500
C32 C31 1.376(4)
C32 C34 1.494(4)
C31 H31 0.9500
C14 C7 1.518(3)
C14 C15 1.393(4)
C14 C19 1.378(4)
C2 H2 0.9500
C2 C3 1.425(4)
C2 C1 1.393(4)
C25 H25 1.0000
C25 C24 1.421(4)
C25 C26 1.531(4)
C3 H3 0.9500
C3 C4 1.430(3)
C7 H7 1.0000
C7 C4 1.517(3)
C12 H12 0.9500
C12 C11 1.377(5)
C43 F3AA 1.353(12)
C43 F4AA 1.360(9)
C43 F5AA 1.348(12)
C43 F6AA 1.310(13)
C43 F00N 1.292(13)
C43 F7AA 1.310(12)
C4 C5 1.399(4)
C10 H10 0.9500
C10 C11 1.381(5)
C10 C9 1.392(4)
C24 H24 1.0000
C24 C23 1.517(4)
C6 H6 0.9500
C6 C1 1.416(4)
C6 C5 1.429(3)
C15 H15 0.9500
C15 C16 1.378(4)
C11 H11 0.9500
C34 F12 1.414(6)
C34 F12A 1.367(14)
C34 F10A 1.352(14)
C34 F11A 1.298(13)
C34 F0AA 1.314(5)
C34 F1AA 1.251(7)
C34 F2AA 1.402(5)
C1 H1 0.9500
C20 H20 1.0000
C20 C27 1.517(4)
C5 H5 0.9500
C27 H27A 0.9900
C27 H27B 0.9900
C27 C26 1.528(5)
C23 H23A 0.9900
C23 H23B 0.9900
C23 C22 1.528(4)
C9 H9 0.9500
C22 H22A 0.9900
C22 H22B 0.9900
C16 H16 0.9500
C16 C17 1.375(6)
C26 H26A 0.9900
C26 H26B 0.9900
C17 H17 0.9500
C17 C18 1.382(6)
C35 F1 1.336(5)
C35 F2 1.416(5)
C35 F3 1.433(6)
C35 F1A 1.278(9)
C35 F4A 1.273(6)
C35 F8AA 1.273(6)
C19 H19 0.9500
C19 C18 1.389(4)
C18 H18 0.9500

loop_
_geom_torsion_atom_site_label_1
_geom_torsion_atom_site_label_2
_geom_torsion_atom_site_label_3
_geom_torsion_atom_site_label_4
_geom_torsion
Ir1 C21 C20 C27 105.9(3)
Ir1 C21 C22 C23 13.8(3)
Ir1 C2 C3 C4 62.0(2)
Ir1 C2 C1 C6 -51.9(2)
Ir1 C25 C24 C23 104.8(3)
Ir1 C25 C26 C27 10.6(3)
Ir1 C3 C4 C7 -125.6(2)
Ir1 C3 C4 C5 53.5(2)
Ir1 C4 C5 C6 53.1(2)
Ir1 C24 C23 C22 31.8(3)
Ir1 C6 C1 C2 52.9(2)
Ir1 C6 C5 C4 -54.9(2)
Ir1 C20 C27 C26 29.2(3)
C41 C40 C39 C38 0.9(4)
C41 C40 C42 F006 -50.7(3)
C41 C40 C42 F008 -171.9(2)
C41 C40 C42 F009 67.6(3)
C41 C36 C37 C38 1.7(4)
C41 C36 B1 C51 -40.6(3)
C41 C36 B1 C44 82.3(3)
C41 C36 B1 C28 -154.9(2)
C47 C48 C44 C012 -3.1(4)
C47 C48 C44 B1 -177.9(2)
C47 C46 C45 C012 -0.7(4)
C47 C46 C45 C50 179.2(2)
C56 C51 B1 C44 31.9(3)
C56 C51 B1 C28 -91.4(3)
C56 C51 B1 C36 149.9(2)
C56 C55 C57 F00A 98.5(3)
C56 C55 C57 F00B -19.8(4)
C56 C55 C57 F00F -143.4(3)
C56 C55 C54 C53 0.7(4)
C48 C47 C46 C45 0.1(4)
C48 C47 C49 F004 -47.0(4)
C48 C47 C49 F007 -167.8(3)
C48 C47 C49 F00C 73.0(3)
C48 C44 C012 C45 2.4(3)
C48 C44 B1 C51 -151.3(2)
C48 C44 B1 C28 -33.7(3)
C48 C44 B1 C36 87.3(3)
C29 C28 C33 C32 -3.1(3)
C29 C28 B1 C51 -77.4(3)
C29 C28 B1 C44 159.4(2)
C29 C28 B1 C36 41.6(3)
C29 C30 C31 C32 -3.3(4)
C29 C30 C35 F1 47.5(6)
C29 C30 C35 F2 140.7(4)
C29 C30 C35 F3 -56.4(4)
C29 C30 C35 F1A 22.4(8)
C29 C30 C35 F4A -113.0(5)
C29 C30 C35 F8AA -162.4(5)
C52 C51 B1 C44 -156.1(2)
C52 C51 B1 C28 80.7(3)
C52 C51 B1 C36 -38.1(3)
C52 C53 C54 C55 1.3(4)
C52 C53 C58 F00D 42.8(4)
C52 C53 C58 F00I -73.9(4)
C52 C53 C58 F00L 162.2(3)
C40 C41 C36 C37 -1.0(3)
C40 C41 C36 B1 -175.8(2)
C51 C56 C55 C57 179.4(2)
C51 C56 C55 C54 -2.3(4)
C51 C52 C53 C54 -1.7(4)
C51 C52 C53 C58 175.9(3)
C46 C47 C48 C44 2.0(4)
C46 C47 C49 F004 136.1(3)
C46 C47 C49 F007 15.2(4)
C46 C47 C49 F00C -103.9(3)
C46 C45 C50 F002 19.2(4)
C46 C45 C50 F003 138.8(2)
C46 C45 C50 F005 -101.5(3)
C44 C012 C45 C46 -0.6(4)
C44 C012 C45 C50 179.5(2)
C55 C56 C51 C52 1.8(4)
C55 C56 C51 B1 174.2(2)
C13 C8 C7 C14 -17.7(3)
C13 C8 C7 C4 108.8(3)
C13 C8 C9 C10 -0.3(4)
C13 C12 C11 C10 0.5(5)
C53 C52 C51 C56 0.1(4)
C53 C52 C51 B1 -172.4(2)
C8 C13 C12 C11 0.4(5)
C8 C7 C4 Ir1 82.1(3)
C8 C7 C4 C3 166.2(2)
C8 C7 C4 C5 -12.8(3)
C012 C44 B1 C51 34.2(3)
C012 C44 B1 C28 151.8(2)
C012 C44 B1 C36 -87.2(3)
C012 C45 C50 F002 -160.9(2)
C012 C45 C50 F003 -41.3(3)
C012 C45 C50 F005 78.4(3)
C21 C20 C27 C26 -52.0(4)
C28 C29 C30 C31 1.6(4)
C28 C29 C30 C35 -179.6(3)
C28 C33 C32 C31 1.4(4)
C28 C33 C32 C34 -179.3(2)
C39 C38 C37 C36 -1.1(4)
C39 C38 C43 F00H 2.8(6)
C39 C38 C43 F00K -117.0(4)
C39 C38 C43 F00M 128.7(3)
C39 C38 C43 F3AA -30.5(13)
C39 C38 C43 F4AA 33.8(9)
C39 C38 C43 F5AA -77.3(11)
C39 C38 C43 F6AA -147.2(17)
C39 C38 C43 F00N 160.7(14)
C39 C38 C43 F7AA 88.4(16)
C39 C40 C42 F006 129.6(3)
C39 C40 C42 F008 8.3(4)
C39 C40 C42 F009 -112.2(3)
C36 C41 C40 C39 -0.3(4)
C36 C41 C40 C42 180.0(2)
C30 C29 C28 C33 1.6(4)
C30 C29 C28 B1 177.5(2)
C33 C28 B1 C51 98.1(2)
C33 C28 B1 C44 -25.1(3)
C33 C28 B1 C36 -142.9(2)
C33 C32 C31 C30 1.8(4)
C33 C32 C34 F10 -94.0(4)
C33 C32 C34 F11 137.6(7)
C33 C32 C34 F12 11.4(5)
C33 C32 C34 F12A -18.4(19)
C33 C32 C34 F10A -130(2)
C33 C32 C34 F11A 103.8(17)
C33 C32 C34 F0AA 52.7(4)
C33 C32 C34 F1AA -71.5(6)
C33 C32 C34 F2AA 164.5(3)
C37 C38 C39 C40 -0.2(4)
C37 C38 C43 F00H -178.6(5)
C37 C38 C43 F00K 61.6(4)
C37 C38 C43 F00M -52.7(4)
C37 C38 C43 F3AA 148.0(13)
C37 C38 C43 F4AA -147.6(8)
C37 C38 C43 F5AA 101.3(11)
C37 C38 C43 F6AA 31.3(17)
C37 C38 C43 F00N -20.7(14)
C37 C38 C43 F7AA -93.0(16)
C37 C36 B1 C51 145.0(2)
C37 C36 B1 C44 -92.1(3)
C37 C36 B1 C28 30.7(3)
C57 C55 C54 C53 179.0(2)
C54 C55 C57 F00A -79.9(3)
C54 C55 C57 F00B 161.9(3)
C54 C55 C57 F00F 38.2(4)
C54 C53 C58 F00D -139.6(3)
C54 C53 C58 F00I 103.7(3)
C54 C53 C58 F00L -20.2(4)
C42 C40 C39 C38 -179.4(2)
C31 C30 C35 F1 -133.6(5)
C31 C30 C35 F2 -40.5(4)
C31 C30 C35 F3 122.5(4)
C31 C30 C35 F1A -158.7(8)
C31 C30 C35 F4A 65.9(5)
C31 C30 C35 F8AA 16.5(6)
C31 C32 C34 F10 85.3(4)
C31 C32 C34 F11 -43.1(8)
C31 C32 C34 F12 -169.3(4)
C31 C32 C34 F12A 160.9(19)
C31 C32 C34 F10A 49(2)
C31 C32 C34 F11A -76.9(17)
C31 C32 C34 F0AA -128.0(4)
C31 C32 C34 F1AA 107.8(6)
C31 C32 C34 F2AA -16.2(4)
C14 C7 C4 Ir1 -150.50(19)
C14 C7 C4 C3 -66.4(3)
C14 C7 C4 C5 114.6(3)
C14 C15 C16 C17 1.2(5)
C14 C19 C18 C17 0.1(6)
C2 C3 C4 Ir1 -61.3(2)
C2 C3 C4 C7 173.1(2)
C2 C3 C4 C5 -7.8(4)
C25 C24 C23 C22 -49.2(4)
C3 C2 C1 Ir1 53.4(2)
C3 C2 C1 C6 1.5(4)
C3 C4 C5 Ir1 -51.5(2)
C3 C4 C5 C6 1.6(4)
C7 C8 C9 C10 -179.1(2)
C7 C14 C15 C16 174.2(3)
C7 C14 C19 C18 -174.7(3)
C7 C4 C5 Ir1 127.5(2)
C7 C4 C5 C6 -179.3(2)
C12 C13 C8 C7 178.3(3)
C12 C13 C8 C9 -0.5(4)
C49 C47 C48 C44 -175.0(2)
C49 C47 C46 C45 176.9(3)
C43 C38 C39 C40 178.3(3)
C43 C38 C37 C36 -179.7(3)
C58 C53 C54 C55 -176.3(3)
C24 C25 C26 C27 92.7(3)
C24 C23 C22 C21 -29.2(3)
C15 C14 C7 C8 -78.7(3)
C15 C14 C7 C4 153.2(2)
C15 C14 C19 C18 1.1(5)
C15 C16 C17 C18 -0.1(5)
C11 C10 C9 C8 1.1(4)
C34 C32 C31 C30 -177.5(2)
C1 C2 C3 Ir1 -55.7(2)
C1 C2 C3 C4 6.3(4)
C1 C6 C5 Ir1 60.9(2)
C1 C6 C5 C4 6.1(4)
C20 C21 C22 C23 95.8(3)
C20 C27 C26 C25 -25.4(4)
C5 C6 C1 Ir1 -60.6(2)
C5 C6 C1 C2 -7.6(4)
C9 C8 C7 C14 161.1(2)
C9 C8 C7 C4 -72.4(3)
C9 C10 C11 C12 -1.2(5)
C22 C21 C20 Ir1 -108.8(3)
C22 C21 C20 C27 -2.9(4)
C16 C17 C18 C19 -0.6(6)
C26 C25 C24 Ir1 -108.0(3)
C26 C25 C24 C23 -3.2(4)
B1 C44 C012 C45 177.2(2)
B1 C28 C33 C32 -178.8(2)
B1 C36 C37 C38 176.3(2)
C35 C30 C31 C32 177.9(3)
C19 C14 C7 C8 97.0(3)
C19 C14 C7 C4 -31.0(4)
C19 C14 C15 C16 -1.7(4)
